data_4518226
loop_
_publ_author_name
'Weng, Yi-Gang'
'Yin, Wen-Yu'
'Jiang, Miao'
'Hou, Jin-Le'
'Shao, Jie'
'Zhu, Qin-Yu'
'Dai, Jie'

_publ_section_title
;
 Tetrathiafulvalene-Based Metal-Organic Framework as a High-Performance
 Anode for Lithium-Ion Batteries.
;
_journal_name_full 'ACS applied materials &amp; interfaces'
_journal_paper_doi 10.1021/acsami.0c14510
_journal_year 2020
_chemical_formula_sum 'C16 H9 N O4 S2 Zn'
_chemical_formula_weight 408.73
_space_group_crystal_system monoclinic
_space_group_IT_number 13
_space_group_name_Hall '-P 2yac'
_space_group_name_H-M_alt 'P 1 2/n 1'
_atom_sites_solution_hydrogens geom
_audit_creation_method SHELXL-2016/6
_cell_angle_alpha 90
_cell_angle_beta 99.78(3)
_cell_angle_gamma 90
_cell_formula_units_Z 4
_cell_length_a 10.951(2)
_cell_length_b 10.931(2)
_cell_length_c 21.238(4)
_cell_measurement_reflns_used 3629
_cell_measurement_temperature 223(2)
_cell_measurement_theta_max 26.3
_cell_measurement_theta_min 3.1
_cell_volume 2505.4(8)
_computing_structure_refinement 'SHELXL-2016/6 (Sheldrick, 2016)'
_diffrn_ambient_temperature 223(2)
_diffrn_measured_fraction_theta_full 0.998
_diffrn_measured_fraction_theta_max 0.998
_diffrn_measurement_device_type 'Xcalibur, Atlas, Gemini'
_diffrn_radiation_type MoK\a
_diffrn_radiation_wavelength 0.71073
_diffrn_reflns_av_R_equivalents 0.0527
_diffrn_reflns_av_unetI/netI 0.0610
_diffrn_reflns_Laue_measured_fraction_full 0.998
_diffrn_reflns_Laue_measured_fraction_max 0.998
_diffrn_reflns_limit_h_max 12
_diffrn_reflns_limit_h_min -13
_diffrn_reflns_limit_k_max 12
_diffrn_reflns_limit_k_min -12
_diffrn_reflns_limit_l_max 24
_diffrn_reflns_limit_l_min -25
_diffrn_reflns_number 12663
_diffrn_reflns_point_group_measured_fraction_full 0.998
_diffrn_reflns_point_group_measured_fraction_max 0.998
_diffrn_reflns_theta_full 24.998
_diffrn_reflns_theta_max 24.998
_diffrn_reflns_theta_min 2.934
_exptl_absorpt_coefficient_mu 1.160
_exptl_absorpt_correction_T_max 1.00000
_exptl_absorpt_correction_T_min 0.83165
_exptl_absorpt_correction_type multi-scan
_exptl_crystal_colour 'clear dark red'
_exptl_crystal_density_diffrn 1.084
_exptl_crystal_description block
_exptl_crystal_F_000 824
_exptl_crystal_size_max 0.260
_exptl_crystal_size_mid 0.150
_exptl_crystal_size_min 0.120
_refine_diff_density_max 0.456
_refine_diff_density_min -0.359
_refine_diff_density_rms 0.066
_refine_ls_extinction_method none
_refine_ls_goodness_of_fit_ref 1.118
_refine_ls_hydrogen_treatment constr
_refine_ls_matrix_type full
_refine_ls_number_parameters 238
_refine_ls_number_reflns 4391
_refine_ls_number_restraints 0
_refine_ls_restrained_S_all 1.118
_refine_ls_R_factor_all 0.0586
_refine_ls_R_factor_gt 0.0442
_refine_ls_shift/su_max 0.001
_refine_ls_shift/su_mean 0.000
_refine_ls_structure_factor_coef Fsqd
_refine_ls_weighting_details 'w=1/[\s^2^(Fo^2^)+(0.0400P)^2^] where P=(Fo^2^+2Fc^2^)/3'
_refine_ls_weighting_scheme calc
_refine_ls_wR_factor_gt 0.1047
_refine_ls_wR_factor_ref 0.1119
_reflns_Friedel_coverage 0.000
_reflns_number_gt 3456
_reflns_number_total 4391
_reflns_threshold_expression 'I > 2\s(I)'
_cod_data_source_file am0c14510_si_003.cif
_cod_data_source_block 2
_cod_original_cell_volume 2505.4(9)
_cod_original_sg_symbol_H-M 'P 2/n'
_cod_database_code 4518226
_shelx_shelxl_version_number 2016/6
_shelx_space_group_comment
;
The symmetry employed for this shelxl refinement is uniquely defined
by the following loop, which should always be used as a source of
symmetry information in preference to the above space-group names.
They are only intended as comments.
;
_shelx_estimated_absorpt_t_min 0.753
_shelx_estimated_absorpt_t_max 0.873

loop_
_space_group_symop_operation_xyz
'x, y, z'
'-x+1/2, y, -z+1/2'
'-x, -y, -z'
'x-1/2, -y, z-1/2'

loop_
_atom_site_label
_atom_site_type_symbol
_atom_site_fract_x
_atom_site_fract_y
_atom_site_fract_z
_atom_site_U_iso_or_equiv
_atom_site_adp_type
_atom_site_occupancy
_atom_site_site_symmetry_order
_atom_site_calc_flag
_atom_site_refinement_flags_posn
_atom_site_refinement_flags_adp
_atom_site_refinement_flags_occupancy
_atom_site_disorder_assembly
_atom_site_disorder_group
Zn1 Zn 0.22608(3) 0.59872(4) 0.67991(2) 0.02830(15) Uani 1 1 d . . . . .
S1 S 0.29441(8) 0.73752(13) 0.35444(4) 0.0623(4) Uani 1 1 d . . . . .
S2 S 0.05720(8) 0.73759(13) 0.26528(4) 0.0607(4) Uani 1 1 d . . . . .
O1 O 0.2339(2) 0.7814(3) 0.69686(13) 0.0548(7) Uani 1 1 d . . . . .
O2 O 0.2269(2) 0.4151(2) 0.69650(13) 0.0515(7) Uani 1 1 d . . . . .
O3 O 0.04687(18) 0.5998(2) 0.69424(12) 0.0461(7) Uani 1 1 d . . . . .
O4 O 0.41470(18) 0.5941(2) 0.69965(12) 0.0469(7) Uani 1 1 d . . . . .
N1 N 0.2010(2) 0.6125(3) 0.58343(13) 0.0438(8) Uani 1 1 d . . . . .
C1 C 0.1616(3) 0.6962(4) 0.38482(16) 0.0510(11) Uani 1 1 d . . . . .
C2 C 0.0556(3) 0.6963(4) 0.34331(17) 0.0556(12) Uani 1 1 d . . . . .
H2 H -0.018284 0.674295 0.356349 0.067 Uiso 1 1 calc R U . . .
C3 C 0.2204(3) 0.7381(4) 0.27488(15) 0.0452(9) Uani 1 1 d . . . . .
C4 C 0.2869(11) 0.584(2) 0.5507(5) 0.094(7) Uani 0.63(3) 1 d . . P A 1
H4' H 0.357000 0.543299 0.571142 0.113 Uiso 0.63(3) 1 calc R U P A 1
C5 C 0.2782(10) 0.613(2) 0.4858(5) 0.087(6) Uani 0.63(3) 1 d . . P A 1
H5' H 0.344562 0.596837 0.465021 0.104 Uiso 0.63(3) 1 calc R U P A 1
C4' C 0.2901(17) 0.677(3) 0.5589(8) 0.072(8) Uani 0.37(3) 1 d . . P A 2
H4 H 0.359695 0.703941 0.586737 0.086 Uiso 0.37(3) 1 calc R U P A 2
C5' C 0.2806(16) 0.703(3) 0.4950(8) 0.070(7) Uani 0.37(3) 1 d . . P A 2
H5 H 0.343348 0.745503 0.479805 0.084 Uiso 0.37(3) 1 calc R U P A 2
C6 C 0.1738(3) 0.6652(4) 0.45302(16) 0.0505(11) Uani 1 1 d . . . . .
C7 C 0.0805(4) 0.6600(7) 0.4845(2) 0.122(3) Uani 1 1 d . . . . .
H7 H 0.000765 0.674812 0.462728 0.146 Uiso 1 1 calc R U . . .
C8 C 0.0970(4) 0.6334(7) 0.5483(2) 0.113(3) Uani 1 1 d . . . . .
H8 H 0.026799 0.630407 0.567524 0.136 Uiso 1 1 calc R U . . .
C9 C 0.250000 0.9711(5) 0.750000 0.0444(14) Uani 1 2 d S T P . .
C10 C 0.2441(3) 1.0341(4) 0.69323(19) 0.0543(11) Uani 1 1 d . . . . .
H10 H 0.239952 0.991878 0.654896 0.065 Uiso 1 1 calc R U . . .
C11 C 0.2444(3) 0.1601(4) 0.6940(2) 0.0514(10) Uani 1 1 d . . . . .
H11 H 0.240740 0.202136 0.655622 0.062 Uiso 1 1 calc R U . . .
C12 C 0.250000 0.2261(5) 0.750000 0.0397(12) Uani 1 2 d S T P . .
C13 C 0.250000 0.8331(5) 0.750000 0.0436(13) Uani 1 2 d S T P . .
C14 C 0.250000 0.3630(5) 0.750000 0.0424(13) Uani 1 2 d S T P . .
C15 C -0.1234(2) 0.5942(3) 0.74880(16) 0.0378(9) Uani 1 1 d . . . . .
C16 C -0.1666(3) 0.5940(4) 0.80609(17) 0.0466(10) Uani 1 1 d . . . . .
H16 H -0.110468 0.593657 0.844239 0.056 Uiso 1 1 calc R U . . .
C17 C -0.2073(3) 0.5943(4) 0.69250(16) 0.0461(10) Uani 1 1 d . . . . .
H17 H -0.179335 0.594661 0.653540 0.055 Uiso 1 1 calc R U . . .
C18 C 0.0147(3) 0.5964(3) 0.74769(18) 0.0379(9) Uani 1 1 d . . . . .

loop_
_atom_site_aniso_label
_atom_site_aniso_U_11
_atom_site_aniso_U_22
_atom_site_aniso_U_33
_atom_site_aniso_U_23
_atom_site_aniso_U_13
_atom_site_aniso_U_12
Zn1 0.0250(2) 0.0279(3) 0.0326(2) 0.00026(18) 0.00650(14) -0.00038(15)
S1 0.0473(5) 0.1044(11) 0.0339(5) -0.0024(6) 0.0033(4) -0.0162(6)
S2 0.0446(5) 0.0992(11) 0.0369(5) 0.0028(6) 0.0025(4) 0.0039(5)
O1 0.0672(16) 0.0271(17) 0.0704(18) -0.0022(15) 0.0128(13) -0.0017(12)
O2 0.0514(15) 0.0252(17) 0.0763(18) 0.0080(15) 0.0061(13) 0.0021(11)
O3 0.0247(11) 0.059(2) 0.0574(16) 0.0030(15) 0.0148(10) 0.0015(10)
O4 0.0189(10) 0.063(2) 0.0583(15) 0.0031(14) 0.0058(10) 0.0009(10)
N1 0.0355(15) 0.059(3) 0.0373(16) 0.0033(16) 0.0078(13) 0.0010(14)
C1 0.046(2) 0.072(3) 0.035(2) -0.003(2) 0.0063(15) -0.0054(19)
C2 0.044(2) 0.081(4) 0.042(2) 0.001(2) 0.0076(16) 0.002(2)
C3 0.0477(19) 0.054(3) 0.0325(18) 0.003(2) 0.0029(13) 0.0014(18)
C4 0.062(6) 0.174(19) 0.050(5) 0.019(8) 0.020(4) 0.052(8)
C5 0.057(5) 0.156(17) 0.053(5) 0.016(8) 0.026(4) 0.036(7)
C4' 0.050(7) 0.13(2) 0.037(7) 0.012(11) -0.004(5) -0.037(10)
C5' 0.066(8) 0.11(2) 0.034(7) 0.010(10) 0.011(5) -0.030(11)
C6 0.0418(19) 0.070(3) 0.038(2) 0.000(2) 0.0036(16) -0.0040(19)
C7 0.051(3) 0.263(9) 0.050(3) 0.038(4) 0.003(2) 0.008(4)
C8 0.045(3) 0.243(9) 0.053(3) 0.038(4) 0.010(2) 0.000(3)
C9 0.032(2) 0.027(3) 0.074(4) 0.000 0.008(2) 0.000
C10 0.070(2) 0.039(3) 0.056(2) 0.003(2) 0.0150(19) 0.005(2)
C11 0.066(2) 0.024(2) 0.064(3) 0.014(2) 0.0100(19) 0.0056(18)
C12 0.036(2) 0.026(3) 0.058(3) 0.000 0.009(2) 0.000
C13 0.036(3) 0.027(4) 0.068(4) 0.000 0.012(2) 0.000
C14 0.024(2) 0.028(3) 0.076(4) 0.000 0.008(2) 0.000
C15 0.0211(15) 0.040(2) 0.053(2) -0.0008(19) 0.0083(14) 0.0013(14)
C16 0.0258(16) 0.068(3) 0.045(2) 0.005(2) 0.0042(14) -0.0027(16)
C17 0.0286(17) 0.068(3) 0.044(2) -0.001(2) 0.0127(14) -0.0002(17)
C18 0.0242(16) 0.036(2) 0.055(2) -0.0035(19) 0.0109(16) 0.0036(14)

loop_
_atom_type_symbol
_atom_type_description
_atom_type_scat_dispersion_real
_atom_type_scat_dispersion_imag
_atom_type_scat_source
C C 0.0033 0.0016 'International Tables Vol C Tables 4.2.6.8 and 6.1.1.4'
H H 0.0000 0.0000 'International Tables Vol C Tables 4.2.6.8 and 6.1.1.4'
N N 0.0061 0.0033 'International Tables Vol C Tables 4.2.6.8 and 6.1.1.4'
O O 0.0106 0.0060 'International Tables Vol C Tables 4.2.6.8 and 6.1.1.4'
S S 0.1246 0.1234 'International Tables Vol C Tables 4.2.6.8 and 6.1.1.4'
Zn Zn 0.2839 1.4301 'International Tables Vol C Tables 4.2.6.8 and 6.1.1.4'

loop_
_geom_angle_atom_site_label_1
_geom_angle_atom_site_label_2
_geom_angle_atom_site_label_3
_geom_angle
_geom_angle_site_symmetry_1
_geom_angle_site_symmetry_3
_geom_angle_publ_flag
N1 Zn1 O1 95.78(12) . . ?
N1 Zn1 O3 100.49(10) . . ?
O1 Zn1 O3 88.89(10) . . ?
N1 Zn1 O4 99.70(10) . . ?
O1 Zn1 O4 88.68(10) . . ?
O3 Zn1 O4 159.81(10) . . ?
N1 Zn1 O2 104.10(13) . . ?
O1 Zn1 O2 160.11(12) . . ?
O3 Zn1 O2 87.47(10) . . ?
O4 Zn1 O2 88.03(10) . . ?
N1 Zn1 Zn1 175.10(9) . 2_556 ?
O1 Zn1 Zn1 79.93(8) . 2_556 ?
O3 Zn1 Zn1 81.89(8) . 2_556 ?
O4 Zn1 Zn1 77.94(8) . 2_556 ?
O2 Zn1 Zn1 80.20(8) . 2_556 ?
C3 S1 C1 94.55(16) . . ?
C2 S2 C3 93.74(16) . . ?
C13 O1 Zn1 127.0(3) . . ?
C14 O2 Zn1 126.6(3) . . ?
C18 O3 Zn1 124.4(2) . . ?
C18 O4 Zn1 129.5(2) 2_556 . ?
C8 N1 C4 112.8(6) . . ?
C8 N1 C4' 107.9(9) . . ?
C8 N1 Zn1 124.1(3) . . ?
C4 N1 Zn1 122.5(5) . . ?
C4' N1 Zn1 116.0(7) . . ?
C2 C1 C6 125.1(3) . . ?
C2 C1 S1 116.2(3) . . ?
C6 C1 S1 118.7(2) . . ?
C1 C2 S2 119.2(3) . . ?
C3 C3 S1 124.0(3) 2 . ?
C3 C3 S2 121.9(3) 2 . ?
S1 C3 S2 114.01(19) . . ?
N1 C4 C5 122.6(8) . . ?
C6 C5 C4 120.7(8) . . ?
C5' C4' N1 122.8(12) . . ?
C4' C5' C6 118.6(13) . . ?
C7 C6 C5 112.4(6) . . ?
C7 C6 C5' 108.9(9) . . ?
C7 C6 C1 124.2(3) . . ?
C5 C6 C1 122.0(5) . . ?
C5' C6 C1 118.8(7) . . ?
C6 C7 C8 122.0(4) . . ?
N1 C8 C7 125.0(4) . . ?
C10 C9 C10 120.2(6) . 2_556 ?
C10 C9 C13 119.9(3) . . ?
C10 C9 C13 119.9(3) 2_556 . ?
C11 C10 C9 119.3(4) 1_565 . ?
C10 C11 C12 122.1(4) 1_545 . ?
C11 C12 C11 117.1(5) . 2_556 ?
C11 C12 C14 121.4(3) . . ?
C11 C12 C14 121.4(3) 2_556 . ?
O1 C13 O1 126.2(5) . 2_556 ?
O1 C13 C9 116.9(3) . . ?
O1 C13 C9 116.9(3) 2_556 . ?
O2 C14 O2 126.2(5) . 2_556 ?
O2 C14 C12 116.9(3) . . ?
O2 C14 C12 116.9(3) 2_556 . ?
C16 C15 C17 119.2(3) . . ?
C16 C15 C18 120.4(3) . . ?
C17 C15 C18 120.4(3) . . ?
C15 C16 C17 120.8(3) . 2_456 ?
C15 C17 C16 120.1(3) . 2_456 ?
O3 C18 O4 126.2(3) . 2_556 ?
O3 C18 C15 116.9(3) . . ?
O4 C18 C15 117.0(3) 2_556 . ?

loop_
_geom_bond_atom_site_label_1
_geom_bond_atom_site_label_2
_geom_bond_distance
_geom_bond_site_symmetry_2
_geom_bond_publ_flag
Zn1 N1 2.026(3) . ?
Zn1 O1 2.029(3) . ?
Zn1 O3 2.036(2) . ?
Zn1 O4 2.037(2) . ?
Zn1 O2 2.038(3) . ?
Zn1 Zn1 2.9338(9) 2_556 ?
S1 C3 1.746(3) . ?
S1 C1 1.748(3) . ?
S2 C2 1.721(4) . ?
S2 C3 1.764(3) . ?
O1 C13 1.247(3) . ?
O2 C14 1.257(3) . ?
O3 C18 1.245(4) . ?
O4 C18 1.247(4) 2_556 ?
N1 C8 1.271(5) . ?
N1 C4 1.298(9) . ?
N1 C4' 1.376(15) . ?
C1 C2 1.333(4) . ?
C1 C6 1.471(5) . ?
C3 C3 1.331(7) 2 ?
C4 C5 1.402(14) . ?
C5 C6 1.358(10) . ?
C4' C5' 1.37(2) . ?
C5' C6 1.408(16) . ?
C6 C7 1.314(5) . ?
C7 C8 1.368(6) . ?
C9 C10 1.380(5) . ?
C9 C10 1.380(5) 2_556 ?
C9 C13 1.509(7) . ?
C10 C11 1.378(6) 1_565 ?
C11 C12 1.384(5) . ?
C12 C14 1.496(7) . ?
C15 C16 1.378(5) . ?
C15 C17 1.379(4) . ?
C15 C18 1.517(4) . ?
C16 C17 1.386(4) 2_456 ?

loop_
_geom_torsion_atom_site_label_1
_geom_torsion_atom_site_label_2
_geom_torsion_atom_site_label_3
_geom_torsion_atom_site_label_4
_geom_torsion
_geom_torsion_site_symmetry_1
_geom_torsion_site_symmetry_2
_geom_torsion_site_symmetry_3
_geom_torsion_site_symmetry_4
_geom_torsion_publ_flag
C3 S1 C1 C2 -8.6(4) . . . . ?
C3 S1 C1 C6 171.8(4) . . . . ?
C6 C1 C2 S2 178.9(4) . . . . ?
S1 C1 C2 S2 -0.7(5) . . . . ?
C3 S2 C2 C1 9.5(4) . . . . ?
C1 S1 C3 C3 -164.87(17) . . . 2 ?
C1 S1 C3 S2 14.7(3) . . . . ?
C2 S2 C3 C3 164.66(17) . . . 2 ?
C2 S2 C3 S1 -14.9(3) . . . . ?
C8 N1 C4 C5 19.9(19) . . . . ?
Zn1 N1 C4 C5 -168.7(9) . . . . ?
N1 C4 C5 C6 -4.8(19) . . . . ?
C8 N1 C4' C5' -30(2) . . . . ?
Zn1 N1 C4' C5' -174.2(15) . . . . ?
N1 C4' C5' C6 2(3) . . . . ?
C4 C5 C6 C7 -13.0(17) . . . . ?
C4 C5 C6 C1 -179.7(9) . . . . ?
C4' C5' C6 C7 28(2) . . . . ?
C4' C5' C6 C1 178.3(13) . . . . ?
C2 C1 C6 C7 -15.7(8) . . . . ?
S1 C1 C6 C7 163.9(5) . . . . ?
C2 C1 C6 C5 149.5(13) . . . . ?
S1 C1 C6 C5 -31.0(14) . . . . ?
C2 C1 C6 C5' -161.0(17) . . . . ?
S1 C1 C6 C5' 18.6(17) . . . . ?
C5 C6 C7 C8 15.1(15) . . . . ?
C5' C6 C7 C8 -30.3(18) . . . . ?
C1 C6 C7 C8 -178.5(6) . . . . ?
C4 N1 C8 C7 -18.4(16) . . . . ?
C4' N1 C8 C7 29.6(17) . . . . ?
Zn1 N1 C8 C7 170.3(6) . . . . ?
C6 C7 C8 N1 0.6(12) . . . . ?
C10 C9 C10 C11 0.1(2) 2_556 . . 1_565 ?
C13 C9 C10 C11 -179.9(2) . . . 1_565 ?
C10 C11 C12 C11 0.1(2) 1_545 . . 2_556 ?
C10 C11 C12 C14 -179.9(2) 1_545 . . . ?
Zn1 O1 C13 O1 1.03(11) . . . 2_556 ?
Zn1 O1 C13 C9 -178.97(11) . . . . ?
C10 C9 C13 O1 -5.9(2) . . . . ?
C10 C9 C13 O1 174.1(2) 2_556 . . . ?
C10 C9 C13 O1 174.1(2) . . . 2_556 ?
C10 C9 C13 O1 -5.9(2) 2_556 . . 2_556 ?
Zn1 O2 C14 O2 2.42(10) . . . 2_556 ?
Zn1 O2 C14 C12 -177.58(10) . . . . ?
C11 C12 C14 O2 9.9(2) . . . . ?
C11 C12 C14 O2 -170.1(2) 2_556 . . . ?
C11 C12 C14 O2 -170.1(2) . . . 2_556 ?
C11 C12 C14 O2 9.9(2) 2_556 . . 2_556 ?
C17 C15 C16 C17 -0.2(6) . . . 2_456 ?
C18 C15 C16 C17 178.8(3) . . . 2_456 ?
C16 C15 C17 C16 -0.1(5) . . . 2_456 ?
C18 C15 C17 C16 -179.1(4) . . . 2_456 ?
Zn1 O3 C18 O4 1.4(6) . . . 2_556 ?
Zn1 O3 C18 C15 -178.3(2) . . . . ?
C16 C15 C18 O3 -178.1(4) . . . . ?
C17 C15 C18 O3 0.8(5) . . . . ?
C16 C15 C18 O4 2.2(5) . . . 2_556 ?
C17 C15 C18 O4 -178.9(4) . . . 2_556 ?
